data_4503507
loop_
_publ_author_name
'Takao, Koichiro'
'Noda, Kyoko'
'Morita, Yasuji'
'Nishimura, Kenji'
'Ikeda, Yasuhisa'

_publ_section_title
;
 Molecular and Crystal Structures of Uranyl Nitrate Complexes
 withN-Alkylated 2-Pyrrolidone Derivatives: Design and Optimization of
 Promising Precipitant for Uranyl Ion
;
_journal_issue 7
_journal_name_full 'Crystal Growth &amp; Design'
_journal_page_first 2364
_journal_paper_doi 10.1021/cg7012254
_journal_volume 8
_journal_year 2008
_chemical_formula_moiety 'C16 H30 N4 O10 U '
_chemical_formula_sum 'C16 H30 N4 O10 U'
_chemical_formula_weight 676.47
_chemical_name_systematic
; 
 ? 
;
_space_group_IT_number 14
_symmetry_cell_setting monoclinic
_symmetry_Int_Tables_number 14
_symmetry_space_group_name_Hall '-P 2ybc'
_symmetry_space_group_name_H-M 'P 1 21/c 1'
_atom_sites_solution_hydrogens geom
_atom_sites_solution_primary direct
_atom_sites_solution_secondary difmap
_audit_creation_method SHELXL-97
_cell_angle_alpha 90.00
_cell_angle_beta 100.97(3)
_cell_angle_gamma 90.00
_cell_formula_units_Z 2
_cell_length_a 7.405(3)
_cell_length_b 18.100(5)
_cell_length_c 8.623(3)
_cell_measurement_reflns_used 10594
_cell_measurement_temperature 173(2)
_cell_measurement_theta_max 27.5
_cell_measurement_theta_min 3.0
_cell_volume 1134.6(7)
_computing_cell_refinement PROCESS-AUTO
_computing_data_collection PROCESS-AUTO
_computing_data_reduction CrystalStructure
_computing_structure_refinement 'SHELXL-97 (Sheldrick, 1997)'
_computing_structure_solution SIR92
_diffrn_ambient_temperature 173(2)
_diffrn_detector_area_resol_mean 10.00
_diffrn_measured_fraction_theta_full 0.995
_diffrn_measured_fraction_theta_max 0.995
_diffrn_measurement_device_type 'Rigaku RAXIS-RAPID'
_diffrn_measurement_method \w
_diffrn_radiation_monochromator graphite
_diffrn_radiation_source 'fine-focus sealed tube'
_diffrn_radiation_type MoK\a
_diffrn_radiation_wavelength 0.71075
_diffrn_reflns_av_R_equivalents 0.0256
_diffrn_reflns_av_sigmaI/netI 0.0156
_diffrn_reflns_limit_h_max 9
_diffrn_reflns_limit_h_min -8
_diffrn_reflns_limit_k_max 23
_diffrn_reflns_limit_k_min -23
_diffrn_reflns_limit_l_max 11
_diffrn_reflns_limit_l_min -11
_diffrn_reflns_number 10795
_diffrn_reflns_theta_full 27.45
_diffrn_reflns_theta_max 27.45
_diffrn_reflns_theta_min 3.02
_exptl_absorpt_coefficient_mu 7.210
_exptl_absorpt_correction_T_max 0.5325
_exptl_absorpt_correction_T_min 0.1606
_exptl_absorpt_correction_type numerical
_exptl_absorpt_process_details
;
    Higashi, T. (1999). Program for Absorption Correction.
    Rigaku Corporation, Tokyo, Japan.
;
_exptl_crystal_colour yellow
_exptl_crystal_density_diffrn 1.980
_exptl_crystal_density_method 'not measured'
_exptl_crystal_description block
_exptl_crystal_F_000 652
_exptl_crystal_size_max 0.40
_exptl_crystal_size_mid 0.30
_exptl_crystal_size_min 0.10
_refine_diff_density_max 0.446
_refine_diff_density_min -0.720
_refine_diff_density_rms 0.074
_refine_ls_extinction_coef 0.00133(16)
_refine_ls_extinction_expression Fc^*^=kFc[1+0.001xFc^2^\l^3^/sin(2\q)]^-1/4^
_refine_ls_extinction_method SHELXL
_refine_ls_goodness_of_fit_ref 1.069
_refine_ls_hydrogen_treatment constr
_refine_ls_matrix_type full
_refine_ls_number_parameters 143
_refine_ls_number_reflns 2583
_refine_ls_number_restraints 0
_refine_ls_restrained_S_all 1.069
_refine_ls_R_factor_all 0.0249
_refine_ls_R_factor_gt 0.0161
_refine_ls_shift/su_max 0.000
_refine_ls_shift/su_mean 0.000
_refine_ls_structure_factor_coef Fsqd
_refine_ls_weighting_details 'calc w=1/[\s^2^(Fo^2^)+(0.0143P)^2^+0.9976P] where P=(Fo^2^+2Fc^2^)/3'
_refine_ls_weighting_scheme calc
_refine_ls_wR_factor_gt 0.0327
_refine_ls_wR_factor_ref 0.0346
_reflns_number_gt 2045
_reflns_number_total 2583
_reflns_threshold_expression >2sigma(I)
_cod_data_source_file cg7012254-file009.cif
_cod_data_source_block UO2(NO3)2(L4b)2_(R=isoBu)
_cod_original_cell_volume 1134.7(7)
_cod_original_sg_symbol_H-M 'P 21/c'
_cod_database_code 4503507

loop_
_symmetry_equiv_pos_as_xyz
'x, y, z'
'-x, y+1/2, -z+1/2'
'-x, -y, -z'
'x, -y-1/2, z-1/2'

loop_
_atom_site_label
_atom_site_type_symbol
_atom_site_fract_x
_atom_site_fract_y
_atom_site_fract_z
_atom_site_U_iso_or_equiv
_atom_site_adp_type
_atom_site_occupancy
_atom_site_symmetry_multiplicity
_atom_site_calc_flag
_atom_site_refinement_flags
U1 U 1.0000 0.5000 0.5000 0.01565(5) Uani 1 2 d S
O1 O 0.8437(2) 0.52971(10) 0.6187(2) 0.0233(4) Uani 1 1 d .
O2 O 1.1742(2) 0.44016(10) 0.7255(2) 0.0244(4) Uani 1 1 d .
O3 O 0.9164(2) 0.36709(10) 0.5361(2) 0.0264(4) Uani 1 1 d .
O4 O 0.7416(2) 0.42368(10) 0.3464(2) 0.0260(4) Uani 1 1 d .
O5 O 0.6849(3) 0.30840(11) 0.3938(3) 0.0421(5) Uani 1 1 d .
N1 N 1.3951(3) 0.39872(11) 0.9236(3) 0.0205(4) Uani 1 1 d .
N2 N 0.7772(3) 0.36365(12) 0.4242(3) 0.0246(5) Uani 1 1 d .
C1 C 1.3386(3) 0.42228(13) 0.7778(3) 0.0200(5) Uani 1 1 d .
C2 C 1.4963(3) 0.42543(14) 0.6916(3) 0.0247(5) Uani 1 1 d .
H2A H 1.5325 0.4772 0.6762 0.030 Uiso 1 1 calc R
H2B H 1.4643 0.4010 0.5873 0.030 Uiso 1 1 calc R
C3 C 1.6510(4) 0.38361(16) 0.8010(3) 0.0288(6) Uani 1 1 d .
H3A H 1.7711 0.4083 0.8047 0.035 Uiso 1 1 calc R
H3B H 1.6596 0.3320 0.7651 0.035 Uiso 1 1 calc R
C4 C 1.5947(3) 0.38602(16) 0.9623(3) 0.0270(6) Uani 1 1 d .
H4A H 1.6234 0.3388 1.0194 0.032 Uiso 1 1 calc R
H4B H 1.6580 0.4267 1.0277 0.032 Uiso 1 1 calc R
C5 C 1.2763(3) 0.39340(14) 1.0403(3) 0.0227(5) Uani 1 1 d .
H5A H 1.1878 0.4350 1.0246 0.027 Uiso 1 1 calc R
H5B H 1.3525 0.3983 1.1474 0.027 Uiso 1 1 calc R
C6 C 1.1693(3) 0.32051(13) 1.0306(3) 0.0222(5) Uani 1 1 d .
H6 H 1.0927 0.3162 0.9222 0.027 Uiso 1 1 calc R
C7 C 1.0406(4) 0.32254(15) 1.1491(3) 0.0289(6) Uani 1 1 d .
H7A H 0.9596 0.3657 1.1280 0.043 Uiso 1 1 calc R
H7B H 1.1133 0.3258 1.2564 0.043 Uiso 1 1 calc R
H7C H 0.9661 0.2774 1.1390 0.043 Uiso 1 1 calc R
C8 C 1.2965(4) 0.25388(14) 1.0594(3) 0.0286(6) Uani 1 1 d .
H8A H 1.2229 0.2085 1.0508 0.043 Uiso 1 1 calc R
H8B H 1.3726 0.2571 1.1654 0.043 Uiso 1 1 calc R
H8C H 1.3759 0.2531 0.9806 0.043 Uiso 1 1 calc R

loop_
_atom_site_aniso_label
_atom_site_aniso_U_11
_atom_site_aniso_U_22
_atom_site_aniso_U_33
_atom_site_aniso_U_23
_atom_site_aniso_U_13
_atom_site_aniso_U_12
U1 0.01522(7) 0.01673(7) 0.01473(6) 0.00120(6) 0.00221(4) -0.00039(6)
O1 0.0237(9) 0.0236(8) 0.0238(10) -0.0016(8) 0.0080(7) -0.0002(8)
O2 0.0207(9) 0.0303(9) 0.0205(9) 0.0085(7) -0.0004(7) -0.0001(7)
O3 0.0260(10) 0.0222(9) 0.0286(10) 0.0029(8) -0.0003(8) -0.0009(7)
O4 0.0268(9) 0.0244(9) 0.0239(10) 0.0002(7) -0.0024(8) -0.0020(7)
O5 0.0425(12) 0.0284(11) 0.0535(15) -0.0070(10) 0.0044(11) -0.0170(9)
N1 0.0195(10) 0.0243(11) 0.0169(11) 0.0035(8) 0.0013(8) 0.0013(8)
N2 0.0244(11) 0.0238(11) 0.0267(12) -0.0035(9) 0.0072(9) -0.0015(9)
C1 0.0223(12) 0.0162(11) 0.0211(13) 0.0021(9) 0.0032(10) -0.0016(9)
C2 0.0236(12) 0.0268(13) 0.0235(14) 0.0040(10) 0.0039(11) -0.0019(10)
C3 0.0215(13) 0.0339(15) 0.0309(16) 0.0054(12) 0.0050(11) 0.0042(11)
C4 0.0191(13) 0.0333(14) 0.0266(15) 0.0057(11) -0.0007(11) 0.0001(10)
C5 0.0246(13) 0.0252(13) 0.0176(13) 0.0010(10) 0.0026(10) 0.0016(10)
C6 0.0208(12) 0.0258(12) 0.0189(12) -0.0001(10) 0.0010(10) 0.0000(10)
C7 0.0261(13) 0.0310(14) 0.0308(15) -0.0020(11) 0.0085(12) -0.0030(11)
C8 0.0298(14) 0.0241(13) 0.0322(16) 0.0024(11) 0.0065(12) 0.0021(11)

loop_
_atom_type_symbol
_atom_type_description
_atom_type_scat_dispersion_real
_atom_type_scat_dispersion_imag
_atom_type_scat_source
C C 0.0033 0.0016 'International Tables Vol C Tables 4.2.6.8 and 6.1.1.4'
H H 0.0000 0.0000 'International Tables Vol C Tables 4.2.6.8 and 6.1.1.4'
N N 0.0061 0.0033 'International Tables Vol C Tables 4.2.6.8 and 6.1.1.4'
O O 0.0106 0.0060 'International Tables Vol C Tables 4.2.6.8 and 6.1.1.4'
U U -9.6767 9.6646 'International Tables Vol C Tables 4.2.6.8 and 6.1.1.4'

loop_
_geom_angle_atom_site_label_1
_geom_angle_atom_site_label_2
_geom_angle_atom_site_label_3
_geom_angle
_geom_angle_site_symmetry_1
_geom_angle_site_symmetry_3
O1 U1 O1 180.00(8) . 3_766
O1 U1 O2 91.27(8) . 3_766
O1 U1 O2 88.73(8) 3_766 3_766
O1 U1 O2 88.73(8) . .
O1 U1 O2 91.27(8) 3_766 .
O2 U1 O2 180.0 3_766 .
O1 U1 O3 90.89(8) . .
O1 U1 O3 89.11(7) 3_766 .
O2 U1 O3 115.34(6) 3_766 .
O2 U1 O3 64.66(6) . .
O1 U1 O3 89.11(7) . 3_766
O1 U1 O3 90.89(7) 3_766 3_766
O2 U1 O3 64.66(6) 3_766 3_766
O2 U1 O3 115.34(6) . 3_766
O3 U1 O3 180.0 . 3_766
O1 U1 O4 92.53(8) . 3_766
O1 U1 O4 87.47(8) 3_766 3_766
O2 U1 O4 114.76(7) 3_766 3_766
O2 U1 O4 65.24(7) . 3_766
O3 U1 O4 129.67(6) . 3_766
O3 U1 O4 50.33(6) 3_766 3_766
O1 U1 O4 87.47(8) . .
O1 U1 O4 92.53(8) 3_766 .
O2 U1 O4 65.24(7) 3_766 .
O2 U1 O4 114.76(7) . .
O3 U1 O4 50.33(6) . .
O3 U1 O4 129.67(6) 3_766 .
O4 U1 O4 179.998(1) 3_766 .
O1 U1 N2 89.02(7) . .
O1 U1 N2 90.98(7) 3_766 .
O2 U1 N2 90.36(7) 3_766 .
O2 U1 N2 89.64(7) . .
O3 U1 N2 25.10(6) . .
O3 U1 N2 154.90(6) 3_766 .
O4 U1 N2 154.77(6) 3_766 .
O4 U1 N2 25.23(6) . .
O1 U1 N2 90.98(7) . 3_766
O1 U1 N2 89.02(7) 3_766 3_766
O2 U1 N2 89.64(7) 3_766 3_766
O2 U1 N2 90.36(7) . 3_766
O3 U1 N2 154.90(6) . 3_766
O3 U1 N2 25.10(6) 3_766 3_766
O4 U1 N2 25.23(6) 3_766 3_766
O4 U1 N2 154.77(6) . 3_766
N2 U1 N2 180.00(4) . 3_766
C1 O2 U1 138.34(16) . .
N2 O3 U1 97.81(14) . .
N2 O4 U1 97.49(14) . .
C1 N1 C5 123.7(2) . .
C1 N1 C4 113.0(2) . .
C5 N1 C4 123.0(2) . .
O5 N2 O3 123.1(2) . .
O5 N2 O4 122.5(2) . .
O3 N2 O4 114.4(2) . .
O5 N2 U1 179.35(18) . .
O3 N2 U1 57.09(12) . .
O4 N2 U1 57.28(12) . .
O2 C1 N1 122.4(2) . .
O2 C1 C2 127.2(2) . .
N1 C1 C2 110.4(2) . .
C1 C2 C3 103.7(2) . .
C1 C2 H2A 111.0 . .
C3 C2 H2A 111.0 . .
C1 C2 H2B 111.0 . .
C3 C2 H2B 111.0 . .
H2A C2 H2B 109.0 . .
C2 C3 C4 104.1(2) . .
C2 C3 H3A 110.9 . .
C4 C3 H3A 110.9 . .
C2 C3 H3B 110.9 . .
C4 C3 H3B 110.9 . .
H3A C3 H3B 108.9 . .
N1 C4 C3 103.6(2) . .
N1 C4 H4A 111.0 . .
C3 C4 H4A 111.0 . .
N1 C4 H4B 111.0 . .
C3 C4 H4B 111.0 . .
H4A C4 H4B 109.0 . .
N1 C5 C6 113.1(2) . .
N1 C5 H5A 109.0 . .
C6 C5 H5A 109.0 . .
N1 C5 H5B 109.0 . .
C6 C5 H5B 109.0 . .
H5A C5 H5B 107.8 . .
C8 C6 C5 112.1(2) . .
C8 C6 C7 110.9(2) . .
C5 C6 C7 109.0(2) . .
C8 C6 H6 108.3 . .
C5 C6 H6 108.3 . .
C7 C6 H6 108.3 . .
C6 C7 H7A 109.5 . .
C6 C7 H7B 109.5 . .
H7A C7 H7B 109.5 . .
C6 C7 H7C 109.5 . .
H7A C7 H7C 109.5 . .
H7B C7 H7C 109.5 . .
C6 C8 H8A 109.5 . .
C6 C8 H8B 109.5 . .
H8A C8 H8B 109.5 . .
C6 C8 H8C 109.5 . .
H8A C8 H8C 109.5 . .
H8B C8 H8C 109.5 . .

loop_
_geom_bond_atom_site_label_1
_geom_bond_atom_site_label_2
_geom_bond_distance
_geom_bond_site_symmetry_2
U1 O1 1.7687(18) .
U1 O1 1.7688(18) 3_766
U1 O2 2.3801(19) 3_766
U1 O2 2.3801(19) .
U1 O3 2.5180(19) .
U1 O3 2.5181(19) 3_766
U1 O4 2.5215(19) 3_766
U1 O4 2.5215(19) .
U1 N2 2.972(2) .
U1 N2 2.972(2) 3_766
O2 C1 1.257(3) .
O3 N2 1.272(3) .
O4 N2 1.277(3) .
O5 N2 1.211(3) .
N1 C1 1.318(3) .
N1 C5 1.461(3) .
N1 C4 1.470(3) .
C1 C2 1.500(4) .
C2 C3 1.538(4) .
C2 H2A 0.9900 .
C2 H2B 0.9900 .
C3 C4 1.526(4) .
C3 H3A 0.9900 .
C3 H3B 0.9900 .
C4 H4A 0.9900 .
C4 H4B 0.9900 .
C5 C6 1.533(3) .
C5 H5A 0.9900 .
C5 H5B 0.9900 .
C6 C8 1.521(3) .
C6 C7 1.524(4) .
C6 H6 1.0000 .
C7 H7A 0.9800 .
C7 H7B 0.9800 .
C7 H7C 0.9800 .
C8 H8A 0.9800 .
C8 H8B 0.9800 .
C8 H8C 0.9800 .

loop_
_geom_torsion_atom_site_label_1
_geom_torsion_atom_site_label_2
_geom_torsion_atom_site_label_3
_geom_torsion_atom_site_label_4
_geom_torsion
_geom_torsion_site_symmetry_1
O1 U1 O2 C1 -151.3(2) .
O1 U1 O2 C1 28.7(2) 3_766
O2 U1 O2 C1 44(9) 3_766
O3 U1 O2 C1 117.1(3) .
O3 U1 O2 C1 -62.9(3) 3_766
O4 U1 O2 C1 -57.9(2) 3_766
O4 U1 O2 C1 122.1(2) .
N2 U1 O2 C1 119.7(2) .
N2 U1 O2 C1 -60.3(2) 3_766
O1 U1 O3 N2 85.77(15) .
O1 U1 O3 N2 -94.23(15) 3_766
O2 U1 O3 N2 -6.05(16) 3_766
O2 U1 O3 N2 173.95(16) .
O3 U1 O3 N2 -64(34) 3_766
O4 U1 O3 N2 179.81(13) 3_766
O4 U1 O3 N2 -0.19(13) .
N2 U1 O3 N2 180.0 3_766
O1 U1 O4 N2 -93.07(15) .
O1 U1 O4 N2 86.93(15) 3_766
O2 U1 O4 N2 174.36(16) 3_766
O2 U1 O4 N2 -5.64(16) .
O3 U1 O4 N2 0.19(13) .
O3 U1 O4 N2 -179.81(13) 3_766
O4 U1 O4 N2 53(5) 3_766
N2 U1 O4 N2 180.0 3_766
U1 O3 N2 O5 -179.3(2) .
U1 O3 N2 O4 0.3(2) .
U1 O4 N2 O5 179.3(2) .
U1 O4 N2 O3 -0.3(2) .
O1 U1 N2 O5 17(19) .
O1 U1 N2 O5 -163(19) 3_766
O2 U1 N2 O5 -74(19) 3_766
O2 U1 N2 O5 106(19) .
O3 U1 N2 O5 111(19) .
O3 U1 N2 O5 -69(19) 3_766
O4 U1 N2 O5 111(19) 3_766
O4 U1 N2 O5 -69(19) .
N2 U1 N2 O5 -111(20) 3_766
O1 U1 N2 O3 -94.21(15) .
O1 U1 N2 O3 85.79(15) 3_766
O2 U1 N2 O3 174.53(14) 3_766
O2 U1 N2 O3 -5.47(14) .
O3 U1 N2 O3 179.999(1) 3_766
O4 U1 N2 O3 -0.3(2) 3_766
O4 U1 N2 O3 179.7(2) .
N2 U1 N2 O3 138(9) 3_766
O1 U1 N2 O4 86.14(15) .
O1 U1 N2 O4 -93.86(15) 3_766
O2 U1 N2 O4 -5.12(15) 3_766
O2 U1 N2 O4 174.88(15) .
O3 U1 N2 O4 -179.7(2) .
O3 U1 N2 O4 0.3(2) 3_766
O4 U1 N2 O4 180.0 3_766
N2 U1 N2 O4 -42(9) 3_766
U1 O2 C1 N1 169.01(17) .
U1 O2 C1 C2 -9.6(4) .
C5 N1 C1 O2 -2.3(4) .
C4 N1 C1 O2 -175.9(2) .
C5 N1 C1 C2 176.5(2) .
C4 N1 C1 C2 2.9(3) .
O2 C1 C2 C3 -169.5(2) .
N1 C1 C2 C3 11.7(3) .
C1 C2 C3 C4 -20.7(3) .
C1 N1 C4 C3 -16.3(3) .
C5 N1 C4 C3 170.0(2) .
C2 C3 C4 N1 22.2(3) .
C1 N1 C5 C6 85.6(3) .
C4 N1 C5 C6 -101.3(3) .
N1 C5 C6 C8 60.6(3) .
N1 C5 C6 C7 -176.3(2) .
